data_4066121
loop_
_publ_author_name
'Chen, Ying'
'Mandal, Sukhendu'
'Sen, Ayusman'

_publ_section_title
;
 Synthesis of (N&#x2212;O)-Ligated Palladium(II) Complexes and Their Use
 in Ethene Homopolymerization and Norbornene Copolymerizations
;
_journal_issue 14
_journal_name_full Organometallics
_journal_page_first 3160
_journal_paper_doi 10.1021/om1003013
_journal_volume 29
_journal_year 2010
_chemical_formula_sum 'C23 H25 N O2'
_chemical_formula_weight 347.44
_chemical_name_systematic
;
 ?
;
_space_group_IT_number 29
_symmetry_cell_setting orthorhombic
_symmetry_space_group_name_Hall 'P 2c -2ac'
_symmetry_space_group_name_H-M 'P c a 21'
_atom_sites_solution_hydrogens geom
_atom_sites_solution_primary direct
_atom_sites_solution_secondary difmap
_audit_creation_method SHELXL-97
_cell_angle_alpha 90.00
_cell_angle_beta 90.00
_cell_angle_gamma 90.00
_cell_formula_units_Z 8
_cell_length_a 15.333(4)
_cell_length_b 9.790(3)
_cell_length_c 25.859(7)
_cell_measurement_temperature 120(2)
_cell_volume 3881.7(19)
_computing_cell_refinement 'Bruker SMART'
_computing_data_collection 'Bruker SMART'
_computing_data_reduction 'Bruker SAINT'
_computing_molecular_graphics 'Bruker SHELXTL'
_computing_publication_material 'Bruker SHELXTL'
_computing_structure_refinement 'SHELXL-97 (Sheldrick, 1997)'
_computing_structure_solution 'SHELXS-97 (Sheldrick, 1990)'
_diffrn_ambient_temperature 120(2)
_diffrn_measured_fraction_theta_full 0.984
_diffrn_measured_fraction_theta_max 0.984
_diffrn_measurement_device_type 'CCD area detector'
_diffrn_measurement_method 'phi and omega scans'
_diffrn_radiation_monochromator graphite
_diffrn_radiation_source 'fine-focus sealed tube'
_diffrn_radiation_type MoK\a
_diffrn_radiation_wavelength 0.71073
_diffrn_reflns_av_R_equivalents 0.0833
_diffrn_reflns_av_sigmaI/netI 0.1038
_diffrn_reflns_limit_h_max 20
_diffrn_reflns_limit_h_min -16
_diffrn_reflns_limit_k_max 12
_diffrn_reflns_limit_k_min -13
_diffrn_reflns_limit_l_max 33
_diffrn_reflns_limit_l_min -24
_diffrn_reflns_number 24315
_diffrn_reflns_theta_full 28.29
_diffrn_reflns_theta_max 28.29
_diffrn_reflns_theta_min 1.57
_exptl_absorpt_coefficient_mu 0.075
_exptl_absorpt_correction_T_max 0.9940
_exptl_absorpt_correction_T_min 0.9925
_exptl_absorpt_correction_type multi-scan
_exptl_absorpt_process_details SADABS
_exptl_crystal_density_diffrn 1.189
_exptl_crystal_density_method 'not measured'
_exptl_crystal_F_000 1488
_exptl_crystal_size_max 0.10
_exptl_crystal_size_mid 0.08
_exptl_crystal_size_min 0.08
_refine_diff_density_max 0.427
_refine_diff_density_min -0.281
_refine_diff_density_rms 0.049
_refine_ls_abs_structure_details 'Flack H D (1983), Acta Cryst. A39, 876-881'
_refine_ls_abs_structure_Flack -1.1(15)
_refine_ls_extinction_method none
_refine_ls_goodness_of_fit_ref 0.973
_refine_ls_hydrogen_treatment none
_refine_ls_matrix_type full
_refine_ls_number_parameters 481
_refine_ls_number_reflns 7550
_refine_ls_number_restraints 1
_refine_ls_restrained_S_all 0.973
_refine_ls_R_factor_all 0.1134
_refine_ls_R_factor_gt 0.0625
_refine_ls_shift/su_max 0.001
_refine_ls_shift/su_mean 0.000
_refine_ls_structure_factor_coef Fsqd
_refine_ls_weighting_details 'calc w=1/[\s^2^(Fo^2^)+(0.0573P)^2^+0.0000P] where P=(Fo^2^+2Fc^2^)/3'
_refine_ls_weighting_scheme calc
_refine_ls_wR_factor_gt 0.1189
_refine_ls_wR_factor_ref 0.1341
_reflns_number_gt 4696
_reflns_number_total 7550
_reflns_threshold_expression >2sigma(I)
_cod_data_source_file om1003013_si_002.cif
_cod_data_source_block compound1
_cod_depositor_comments
;
The following automatic conversions were performed:

'_symmetry_cell_setting' value 'Orthorhombic' changed to
'orthorhombic' according to
/home/saulius/struct/CIF-dictionaries/cif_core.dic dictionary named
'cif_core.dic' version 2.4.1 from 2010-06-29.

Automatic conversion script
Id: cif_fix_values 1715 2011-07-08 13:25:40Z adriana 
;
_cod_original_cell_volume 3882.0(17)
_cod_original_sg_symbol_H-M Pca2(1)
_cod_original_formula_sum C46H50N2O4
_cod_database_code 4066121

loop_
_symmetry_equiv_pos_as_xyz
'x, y, z'
'-x, -y, z+1/2'
'x+1/2, -y, z'
'-x+1/2, y, z+1/2'

loop_
_atom_site_label
_atom_site_type_symbol
_atom_site_fract_x
_atom_site_fract_y
_atom_site_fract_z
_atom_site_U_iso_or_equiv
_atom_site_adp_type
_atom_site_occupancy
_atom_site_symmetry_multiplicity
_atom_site_calc_flag
_atom_site_refinement_flags
C1 C 0.1924(2) 0.2619(4) 0.44125(12) 0.0283(8) Uani 1 1 d .
C2 C 0.1636(3) 0.2287(4) 0.49052(13) 0.0334(9) Uani 1 1 d .
H2 H 0.1941 0.1656 0.5104 0.040 Uiso 1 1 calc R
C3 C 0.0892(2) 0.2902(4) 0.50987(14) 0.0334(9) Uani 1 1 d .
H3 H 0.0705 0.2680 0.5430 0.040 Uiso 1 1 calc R
C4 C 0.0417(2) 0.3836(3) 0.48130(12) 0.0295(8) Uani 1 1 d .
H4 H -0.0082 0.4232 0.4952 0.035 Uiso 1 1 calc R
C5 C 0.0693(2) 0.4187(3) 0.43081(12) 0.0222(7) Uani 1 1 d .
C6 C 0.1457(2) 0.3571(3) 0.41041(11) 0.0213(7) Uani 1 1 d .
C7 C 0.1746(2) 0.3926(3) 0.35882(12) 0.0235(8) Uani 1 1 d .
C8 C 0.1265(2) 0.4899(3) 0.32957(12) 0.0213(7) Uani 1 1 d .
C9 C 0.0494(2) 0.5474(3) 0.35191(13) 0.0252(8) Uani 1 1 d .
H9 H 0.0170 0.6096 0.3327 0.030 Uiso 1 1 calc R
C10 C 0.0220(2) 0.5148(3) 0.39965(13) 0.0273(8) Uani 1 1 d .
H10 H -0.0283 0.5551 0.4127 0.033 Uiso 1 1 calc R
C11 C 0.1548(2) 0.5308(3) 0.28075(12) 0.0226(7) Uani 1 1 d .
H11 H 0.1215 0.5947 0.2629 0.027 Uiso 1 1 calc R
C12 C 0.2579(2) 0.5221(3) 0.20741(12) 0.0203(7) Uani 1 1 d .
C13 C 0.2426(2) 0.4299(3) 0.16694(12) 0.0228(7) Uani 1 1 d .
C14 C 0.2793(2) 0.4618(3) 0.11890(13) 0.0290(8) Uani 1 1 d .
H14 H 0.2703 0.4034 0.0910 0.035 Uiso 1 1 calc R
C15 C 0.3284(2) 0.5773(3) 0.11219(14) 0.0297(8) Uani 1 1 d .
H15 H 0.3520 0.5968 0.0799 0.036 Uiso 1 1 calc R
C16 C 0.3430(2) 0.6653(3) 0.15307(13) 0.0284(8) Uani 1 1 d .
H16 H 0.3765 0.7432 0.1479 0.034 Uiso 1 1 calc R
C17 C 0.3084(2) 0.6392(3) 0.20176(12) 0.0228(7) Uani 1 1 d .
C18 C 0.1905(3) 0.3011(3) 0.17507(14) 0.0345(9) Uani 1 1 d .
H18 H 0.1947 0.2766 0.2117 0.041 Uiso 1 1 calc R
C19 C 0.2247(3) 0.1815(4) 0.14370(17) 0.0523(12) Uani 1 1 d .
H19A H 0.2170 0.1999 0.1075 0.078 Uiso 1 1 calc R
H19B H 0.1932 0.1003 0.1528 0.078 Uiso 1 1 calc R
H19C H 0.2856 0.1687 0.1509 0.078 Uiso 1 1 calc R
C20 C 0.0940(3) 0.3279(4) 0.16290(18) 0.0571(13) Uani 1 1 d .
H20A H 0.0726 0.3994 0.1849 0.086 Uiso 1 1 calc R
H20B H 0.0610 0.2461 0.1688 0.086 Uiso 1 1 calc R
H20C H 0.0882 0.3551 0.1274 0.086 Uiso 1 1 calc R
C21 C 0.3297(2) 0.7308(3) 0.24791(13) 0.0286(8) Uani 1 1 d .
H21 H 0.2782 0.7336 0.2704 0.034 Uiso 1 1 calc R
C22 C 0.4054(3) 0.6679(4) 0.27896(15) 0.0426(10) Uani 1 1 d .
H22A H 0.3890 0.5785 0.2907 0.064 Uiso 1 1 calc R
H22B H 0.4182 0.7248 0.3082 0.064 Uiso 1 1 calc R
H22C H 0.4560 0.6611 0.2573 0.064 Uiso 1 1 calc R
C23 C 0.3530(3) 0.8781(4) 0.23324(16) 0.0444(10) Uani 1 1 d .
H23A H 0.4101 0.8801 0.2180 0.067 Uiso 1 1 calc R
H23B H 0.3524 0.9342 0.2637 0.067 Uiso 1 1 calc R
H23C H 0.3111 0.9122 0.2088 0.067 Uiso 1 1 calc R
C24 C 0.9450(2) 0.7529(3) 0.24407(12) 0.0247(8) Uani 1 1 d .
C25 C 0.9738(2) 0.6992(3) 0.19788(13) 0.0294(8) Uani 1 1 d .
H25 H 0.9408 0.6340 0.1805 0.035 Uiso 1 1 calc R
C26 C 1.0530(2) 0.7437(3) 0.17738(12) 0.0273(8) Uani 1 1 d .
H26 H 1.0724 0.7078 0.1461 0.033 Uiso 1 1 calc R
C27 C 1.1029(2) 0.8399(3) 0.20259(12) 0.0264(8) Uani 1 1 d .
H27 H 1.1555 0.8678 0.1882 0.032 Uiso 1 1 calc R
C28 C 1.0753(2) 0.8962(3) 0.24956(12) 0.0212(7) Uani 1 1 d .
C29 C 0.9959(2) 0.8501(3) 0.27098(11) 0.0189(7) Uani 1 1 d .
C30 C 0.9664(2) 0.9012(3) 0.32086(12) 0.0200(7) Uani 1 1 d .
C31 C 1.0190(2) 1.0010(3) 0.34681(12) 0.0212(7) Uani 1 1 d .
C32 C 1.0975(2) 1.0472(3) 0.32288(13) 0.0260(8) Uani 1 1 d .
H32 H 1.1306 1.1138 0.3394 0.031 Uiso 1 1 calc R
C33 C 1.1252(2) 0.9975(3) 0.27716(13) 0.0269(8) Uani 1 1 d .
H33 H 1.1773 1.0291 0.2632 0.032 Uiso 1 1 calc R
C34 C 0.9926(2) 1.0525(3) 0.39533(12) 0.0222(7) Uani 1 1 d .
H34 H 1.0267 1.1197 0.4107 0.027 Uiso 1 1 calc R
C35 C 0.8924(2) 1.0673(3) 0.46887(11) 0.0196(7) Uani 1 1 d .
C36 C 0.8229(2) 1.1588(3) 0.46728(13) 0.0239(7) Uani 1 1 d .
C37 C 0.7918(2) 1.2089(4) 0.51436(14) 0.0324(8) Uani 1 1 d .
H37 H 0.7461 1.2714 0.5147 0.039 Uiso 1 1 calc R
C38 C 0.8281(2) 1.1664(4) 0.56042(12) 0.0324(9) Uani 1 1 d .
H38 H 0.8059 1.1989 0.5915 0.039 Uiso 1 1 calc R
C39 C 0.8968(2) 1.0766(3) 0.56069(12) 0.0273(8) Uani 1 1 d .
H39 H 0.9210 1.0503 0.5921 0.033 Uiso 1 1 calc R
C40 C 0.9313(2) 1.0236(3) 0.51501(12) 0.0228(7) Uani 1 1 d .
C41 C 0.7814(2) 1.2052(4) 0.41633(13) 0.0301(8) Uani 1 1 d .
H41 H 0.8055 1.1482 0.3886 0.036 Uiso 1 1 calc R
C42 C 0.6838(3) 1.1877(5) 0.41595(17) 0.0573(13) Uani 1 1 d .
H42A H 0.6581 1.2481 0.4409 0.086 Uiso 1 1 calc R
H42B H 0.6695 1.0950 0.4246 0.086 Uiso 1 1 calc R
H42C H 0.6616 1.2087 0.3822 0.086 Uiso 1 1 calc R
C43 C 0.8065(3) 1.3502(4) 0.40536(17) 0.0575(13) Uani 1 1 d .
H43A H 0.7850 1.4081 0.4325 0.086 Uiso 1 1 calc R
H43B H 0.7817 1.3781 0.3730 0.086 Uiso 1 1 calc R
H43C H 0.8689 1.3573 0.4036 0.086 Uiso 1 1 calc R
C44 C 1.0048(2) 0.9210(4) 0.51503(14) 0.0344(9) Uani 1 1 d .
H44 H 1.0429 0.9428 0.4857 0.041 Uiso 1 1 calc R
C45 C 1.0608(2) 0.9245(4) 0.56392(14) 0.0405(10) Uani 1 1 d .
H45A H 1.0809 1.0160 0.5699 0.061 Uiso 1 1 calc R
H45B H 1.1100 0.8648 0.5597 0.061 Uiso 1 1 calc R
H45C H 1.0266 0.8948 0.5929 0.061 Uiso 1 1 calc R
C46 C 0.9683(3) 0.7767(4) 0.50603(16) 0.0524(12) Uani 1 1 d .
H46A H 0.9290 0.7536 0.5335 0.079 Uiso 1 1 calc R
H46B H 1.0155 0.7122 0.5053 0.079 Uiso 1 1 calc R
H46C H 0.9377 0.7741 0.4737 0.079 Uiso 1 1 calc R
N1 N 0.22648(17) 0.4840(3) 0.25829(9) 0.0229(6) Uani 1 1 d .
N2 N 0.92253(17) 1.0108(3) 0.42007(9) 0.0221(6) Uani 1 1 d .
O1 O 0.26652(16) 0.2028(2) 0.42276(10) 0.0357(6) Uani 1 1 d .
H1 H 0.2556 0.1251 0.4129 0.054 Uiso 1 1 calc R
O2 O 0.24387(15) 0.3363(2) 0.34035(8) 0.0298(6) Uani 1 1 d .
H2A H 0.2660 0.2873 0.3625 0.045 Uiso 1 1 calc R
O3 O 0.86803(17) 0.7098(3) 0.26321(9) 0.0376(6) Uani 1 1 d .
H3A H 0.8586 0.7476 0.2909 0.056 Uiso 1 1 calc R
O4 O 0.89618(15) 0.8563(2) 0.34149(8) 0.0290(6) Uani 1 1 d .
H4A H 0.8566 0.8586 0.3202 0.044 Uiso 1 1 calc R

loop_
_atom_site_aniso_label
_atom_site_aniso_U_11
_atom_site_aniso_U_22
_atom_site_aniso_U_33
_atom_site_aniso_U_23
_atom_site_aniso_U_13
_atom_site_aniso_U_12
C1 0.029(2) 0.035(2) 0.0206(18) -0.0003(15) 0.0025(15) -0.0006(17)
C2 0.041(3) 0.038(2) 0.0215(19) 0.0059(16) 0.0011(16) -0.0040(18)
C3 0.042(2) 0.039(2) 0.0193(19) 0.0011(17) 0.0093(17) -0.0068(18)
C4 0.034(2) 0.033(2) 0.0215(19) -0.0033(15) 0.0053(15) -0.0032(17)
C5 0.0225(19) 0.0240(18) 0.0202(17) -0.0035(14) 0.0014(13) -0.0053(15)
C6 0.0229(19) 0.0261(17) 0.0149(17) 0.0002(14) 0.0002(14) -0.0041(15)
C7 0.021(2) 0.0270(18) 0.0221(19) -0.0037(14) 0.0005(14) -0.0043(15)
C8 0.0210(19) 0.0241(18) 0.0187(17) -0.0003(14) -0.0042(13) -0.0013(14)
C9 0.023(2) 0.0240(18) 0.029(2) -0.0028(15) -0.0012(15) -0.0004(15)
C10 0.025(2) 0.0257(18) 0.032(2) 0.0021(16) 0.0054(15) -0.0001(15)
C11 0.024(2) 0.0198(16) 0.0242(19) 0.0003(14) -0.0052(14) -0.0061(15)
C12 0.0171(18) 0.0225(17) 0.0212(18) 0.0073(14) -0.0018(13) 0.0024(14)
C13 0.027(2) 0.0216(17) 0.0194(18) 0.0022(14) -0.0046(14) -0.0011(15)
C14 0.040(2) 0.029(2) 0.0182(18) -0.0020(14) -0.0020(16) 0.0041(17)
C15 0.030(2) 0.034(2) 0.0243(19) 0.0087(16) 0.0061(15) 0.0027(17)
C16 0.024(2) 0.0288(19) 0.032(2) 0.0112(16) 0.0039(15) -0.0011(16)
C17 0.0233(19) 0.0222(17) 0.0228(18) 0.0058(14) -0.0016(14) -0.0001(15)
C18 0.048(3) 0.030(2) 0.0249(19) -0.0015(16) 0.0004(17) -0.0152(18)
C19 0.064(3) 0.036(2) 0.057(3) -0.008(2) -0.007(2) -0.007(2)
C20 0.043(3) 0.055(3) 0.073(3) -0.017(3) 0.004(2) -0.023(2)
C21 0.028(2) 0.0256(18) 0.032(2) -0.0001(15) -0.0004(15) -0.0032(16)
C22 0.045(3) 0.048(2) 0.034(2) -0.0041(19) -0.0159(19) 0.001(2)
C23 0.045(3) 0.033(2) 0.055(3) -0.0024(19) -0.010(2) -0.0120(19)
C24 0.0230(19) 0.0303(19) 0.0208(18) 0.0012(15) 0.0044(15) -0.0045(16)
C25 0.032(2) 0.033(2) 0.0238(19) -0.0042(16) 0.0024(15) -0.0057(17)
C26 0.035(2) 0.0301(19) 0.0171(18) -0.0025(15) 0.0055(15) 0.0044(17)
C27 0.029(2) 0.0289(19) 0.0213(18) 0.0085(16) 0.0072(15) -0.0009(16)
C28 0.0267(19) 0.0200(16) 0.0169(17) 0.0035(13) 0.0016(14) 0.0025(14)
C29 0.0221(18) 0.0204(16) 0.0141(16) 0.0018(13) 0.0017(13) 0.0030(15)
C30 0.0168(18) 0.0243(18) 0.0187(18) 0.0045(14) 0.0008(13) 0.0023(14)
C31 0.0239(19) 0.0210(17) 0.0187(18) 0.0007(14) 0.0020(14) 0.0026(14)
C32 0.025(2) 0.0233(18) 0.030(2) -0.0048(15) 0.0056(15) -0.0043(15)
C33 0.026(2) 0.0290(19) 0.026(2) -0.0011(15) 0.0071(15) -0.0060(15)
C34 0.026(2) 0.0205(17) 0.0199(17) 0.0000(14) -0.0053(14) 0.0014(15)
C35 0.0209(18) 0.0259(17) 0.0119(16) -0.0029(14) 0.0027(13) -0.0032(14)
C36 0.0205(18) 0.0296(18) 0.0215(17) -0.0008(15) 0.0004(14) 0.0042(15)
C37 0.032(2) 0.037(2) 0.029(2) -0.0075(17) 0.0005(17) 0.0133(17)
C38 0.034(2) 0.048(2) 0.0150(18) -0.0077(16) 0.0005(15) 0.0059(18)
C39 0.031(2) 0.038(2) 0.0127(17) 0.0021(15) -0.0008(14) 0.0044(17)
C40 0.0251(19) 0.0220(17) 0.0214(17) 0.0020(15) 0.0011(15) 0.0012(14)
C41 0.031(2) 0.039(2) 0.0208(18) 0.0023(16) 0.0013(15) 0.0131(17)
C42 0.042(3) 0.074(3) 0.056(3) 0.012(2) -0.025(2) -0.012(2)
C43 0.052(3) 0.056(3) 0.064(3) 0.023(2) -0.024(2) -0.017(2)
C44 0.039(2) 0.038(2) 0.026(2) 0.0076(17) -0.0005(17) 0.0161(18)
C45 0.036(2) 0.051(2) 0.035(2) 0.0118(19) -0.0014(18) 0.0150(19)
C46 0.076(3) 0.038(2) 0.043(3) -0.002(2) -0.005(2) 0.025(2)
N1 0.0230(16) 0.0296(15) 0.0160(14) 0.0008(12) 0.0027(11) -0.0026(13)
N2 0.0226(16) 0.0260(15) 0.0176(15) 0.0040(12) 0.0045(11) 0.0043(12)
O1 0.0364(16) 0.0384(14) 0.0324(15) 0.0093(12) 0.0045(11) 0.0106(12)
O2 0.0303(15) 0.0363(14) 0.0227(13) 0.0096(11) 0.0040(11) 0.0107(11)
O3 0.0287(15) 0.0556(17) 0.0284(15) -0.0125(12) 0.0089(11) -0.0168(13)
O4 0.0235(14) 0.0411(15) 0.0225(13) -0.0061(11) 0.0000(10) -0.0082(12)

loop_
_atom_type_symbol
_atom_type_description
_atom_type_scat_dispersion_real
_atom_type_scat_dispersion_imag
_atom_type_scat_source
C C 0.0033 0.0016 'International Tables Vol C Tables 4.2.6.8 and 6.1.1.4'
H H 0.0000 0.0000 'International Tables Vol C Tables 4.2.6.8 and 6.1.1.4'
N N 0.0061 0.0033 'International Tables Vol C Tables 4.2.6.8 and 6.1.1.4'
O O 0.0106 0.0060 'International Tables Vol C Tables 4.2.6.8 and 6.1.1.4'

loop_
_geom_angle_atom_site_label_1
_geom_angle_atom_site_label_2
_geom_angle_atom_site_label_3
_geom_angle
O1 C1 C2 119.3(3)
O1 C1 C6 120.1(3)
C2 C1 C6 120.6(3)
C3 C2 C1 119.6(3)
C3 C2 H2 120.2
C1 C2 H2 120.2
C4 C3 C2 121.9(3)
C4 C3 H3 119.0
C2 C3 H3 119.0
C3 C4 C5 119.7(3)
C3 C4 H4 120.1
C5 C4 H4 120.1
C4 C5 C6 119.2(3)
C4 C5 C10 121.7(3)
C6 C5 C10 119.1(3)
C5 C6 C1 119.1(3)
C5 C6 C7 119.5(3)
C1 C6 C7 121.4(3)
O2 C7 C8 121.1(3)
O2 C7 C6 119.4(3)
C8 C7 C6 119.5(3)
C11 C8 C7 120.9(3)
C11 C8 C9 120.6(3)
C7 C8 C9 118.5(3)
C10 C9 C8 122.4(3)
C10 C9 H9 118.8
C8 C9 H9 118.8
C9 C10 C5 121.0(3)
C9 C10 H10 119.5
C5 C10 H10 119.5
N1 C11 C8 123.7(3)
N1 C11 H11 118.1
C8 C11 H11 118.1
C17 C12 C13 123.0(3)
C17 C12 N1 119.5(3)
C13 C12 N1 117.1(3)
C14 C13 C12 116.9(3)
C14 C13 C18 121.6(3)
C12 C13 C18 121.5(3)
C15 C14 C13 121.2(3)
C15 C14 H14 119.4
C13 C14 H14 119.4
C14 C15 C16 120.4(3)
C14 C15 H15 119.8
C16 C15 H15 119.8
C15 C16 C17 121.2(3)
C15 C16 H16 119.4
C17 C16 H16 119.4
C16 C17 C12 117.3(3)
C16 C17 C21 121.3(3)
C12 C17 C21 121.3(3)
C13 C18 C19 112.8(3)
C13 C18 C20 109.8(3)
C19 C18 C20 110.8(3)
C13 C18 H18 107.7
C19 C18 H18 107.7
C20 C18 H18 107.7
C18 C19 H19A 109.5
C18 C19 H19B 109.5
H19A C19 H19B 109.5
C18 C19 H19C 109.5
H19A C19 H19C 109.5
H19B C19 H19C 109.5
C18 C20 H20A 109.5
C18 C20 H20B 109.5
H20A C20 H20B 109.5
C18 C20 H20C 109.5
H20A C20 H20C 109.5
H20B C20 H20C 109.5
C17 C21 C23 114.1(3)
C17 C21 C22 109.5(3)
C23 C21 C22 109.2(3)
C17 C21 H21 108.0
C23 C21 H21 108.0
C22 C21 H21 108.0
C21 C22 H22A 109.5
C21 C22 H22B 109.5
H22A C22 H22B 109.5
C21 C22 H22C 109.5
H22A C22 H22C 109.5
H22B C22 H22C 109.5
C21 C23 H23A 109.5
C21 C23 H23B 109.5
H23A C23 H23B 109.5
C21 C23 H23C 109.5
H23A C23 H23C 109.5
H23B C23 H23C 109.5
O3 C24 C25 118.7(3)
O3 C24 C29 120.9(3)
C25 C24 C29 120.5(3)
C24 C25 C26 119.3(3)
C24 C25 H25 120.4
C26 C25 H25 120.4
C27 C26 C25 121.2(3)
C27 C26 H26 119.4
C25 C26 H26 119.4
C26 C27 C28 120.8(3)
C26 C27 H27 119.6
C28 C27 H27 119.6
C27 C28 C29 118.4(3)
C27 C28 C33 122.7(3)
C29 C28 C33 118.9(3)
C28 C29 C24 119.9(3)
C28 C29 C30 120.4(3)
C24 C29 C30 119.8(3)
O4 C30 C31 120.8(3)
O4 C30 C29 120.9(3)
C31 C30 C29 118.3(3)
C34 C31 C32 120.9(3)
C34 C31 C30 119.9(3)
C32 C31 C30 119.2(3)
C33 C32 C31 122.2(3)
C33 C32 H32 118.9
C31 C32 H32 118.9
C32 C33 C28 121.0(3)
C32 C33 H33 119.5
C28 C33 H33 119.5
N2 C34 C31 123.8(3)
N2 C34 H34 118.1
C31 C34 H34 118.1
C36 C35 C40 123.2(3)
C36 C35 N2 117.6(3)
C40 C35 N2 119.1(3)
C35 C36 C37 117.5(3)
C35 C36 C41 122.3(3)
C37 C36 C41 120.3(3)
C38 C37 C36 120.6(3)
C38 C37 H37 119.7
C36 C37 H37 119.7
C39 C38 C37 120.5(3)
C39 C38 H38 119.7
C37 C38 H38 119.7
C38 C39 C40 121.7(3)
C38 C39 H39 119.2
C40 C39 H39 119.2
C39 C40 C35 116.5(3)
C39 C40 C44 122.0(3)
C35 C40 C44 121.5(3)
C43 C41 C42 111.2(3)
C43 C41 C36 109.7(3)
C42 C41 C36 112.6(3)
C43 C41 H41 107.7
C42 C41 H41 107.7
C36 C41 H41 107.7
C41 C42 H42A 109.5
C41 C42 H42B 109.5
H42A C42 H42B 109.5
C41 C42 H42C 109.5
H42A C42 H42C 109.5
H42B C42 H42C 109.5
C41 C43 H43A 109.5
C41 C43 H43B 109.5
H43A C43 H43B 109.5
C41 C43 H43C 109.5
H43A C43 H43C 109.5
H43B C43 H43C 109.5
C40 C44 C45 113.9(3)
C40 C44 C46 109.9(3)
C45 C44 C46 110.5(3)
C40 C44 H44 107.5
C45 C44 H44 107.5
C46 C44 H44 107.5
C44 C45 H45A 109.5
C44 C45 H45B 109.5
H45A C45 H45B 109.5
C44 C45 H45C 109.5
H45A C45 H45C 109.5
H45B C45 H45C 109.5
C44 C46 H46A 109.5
C44 C46 H46B 109.5
H46A C46 H46B 109.5
C44 C46 H46C 109.5
H46A C46 H46C 109.5
H46B C46 H46C 109.5
C11 N1 C12 125.7(3)
C34 N2 C35 124.3(3)
C1 O1 H1 109.5
C7 O2 H2A 109.5
C24 O3 H3A 109.5
C30 O4 H4A 109.5

loop_
_geom_bond_atom_site_label_1
_geom_bond_atom_site_label_2
_geom_bond_distance
C1 O1 1.361(4)
C1 C2 1.387(5)
C1 C6 1.421(5)
C2 C3 1.383(5)
C2 H2 0.9300
C3 C4 1.383(5)
C3 H3 0.9300
C4 C5 1.415(4)
C4 H4 0.9300
C5 C6 1.419(4)
C5 C10 1.435(4)
C6 C7 1.448(4)
C7 O2 1.288(4)
C7 C8 1.422(4)
C8 C11 1.394(4)
C8 C9 1.432(4)
C9 C10 1.342(4)
C9 H9 0.9300
C10 H10 0.9300
C11 N1 1.325(4)
C11 H11 0.9300
C12 C17 1.392(4)
C12 C13 1.402(4)
C12 N1 1.450(4)
C13 C14 1.399(4)
C13 C18 1.507(4)
C14 C15 1.370(5)
C14 H14 0.9300
C15 C16 1.382(5)
C15 H15 0.9300
C16 C17 1.389(4)
C16 H16 0.9300
C17 C21 1.528(5)
C18 C19 1.518(5)
C18 C20 1.534(6)
C18 H18 0.9800
C19 H19A 0.9600
C19 H19B 0.9600
C19 H19C 0.9600
C20 H20A 0.9600
C20 H20B 0.9600
C20 H20C 0.9600
C21 C23 1.533(5)
C21 C22 1.540(5)
C21 H21 0.9800
C22 H22A 0.9600
C22 H22B 0.9600
C22 H22C 0.9600
C23 H23A 0.9600
C23 H23B 0.9600
C23 H23C 0.9600
C24 O3 1.348(4)
C24 C25 1.377(4)
C24 C29 1.414(4)
C25 C26 1.395(5)
C25 H25 0.9300
C26 C27 1.378(5)
C26 H26 0.9300
C27 C28 1.399(4)
C27 H27 0.9300
C28 C29 1.412(4)
C28 C33 1.442(5)
C29 C30 1.456(4)
C30 O4 1.279(4)
C30 C31 1.434(4)
C31 C34 1.411(4)
C31 C32 1.427(4)
C32 C33 1.347(4)
C32 H32 0.9300
C33 H33 0.9300
C34 N2 1.315(4)
C34 H34 0.9300
C35 C36 1.392(4)
C35 C40 1.402(4)
C35 N2 1.454(4)
C36 C37 1.397(4)
C36 C41 1.532(5)
C37 C38 1.379(5)
C37 H37 0.9300
C38 C39 1.372(5)
C38 H38 0.9300
C39 C40 1.394(4)
C39 H39 0.9300
C40 C44 1.510(5)
C41 C43 1.498(5)
C41 C42 1.507(5)
C41 H41 0.9800
C42 H42A 0.9600
C42 H42B 0.9600
C42 H42C 0.9600
C43 H43A 0.9600
C43 H43B 0.9600
C43 H43C 0.9600
C44 C45 1.528(5)
C44 C46 1.538(5)
C44 H44 0.9800
C45 H45A 0.9600
C45 H45B 0.9600
C45 H45C 0.9600
C46 H46A 0.9600
C46 H46B 0.9600
C46 H46C 0.9600
O1 H1 0.8200
O2 H2A 0.8200
O3 H3A 0.8200
O4 H4A 0.8200

loop_
_geom_torsion_atom_site_label_1
_geom_torsion_atom_site_label_2
_geom_torsion_atom_site_label_3
_geom_torsion_atom_site_label_4
_geom_torsion
O1 C1 C2 C3 178.9(3)
C6 C1 C2 C3 -0.7(5)
C1 C2 C3 C4 0.6(6)
C2 C3 C4 C5 -0.2(5)
C3 C4 C5 C6 -0.1(5)
C3 C4 C5 C10 179.8(3)
C4 C5 C6 C1 -0.1(5)
C10 C5 C6 C1 -179.9(3)
C4 C5 C6 C7 -179.9(3)
C10 C5 C6 C7 0.2(4)
O1 C1 C6 C5 -179.1(3)
C2 C1 C6 C5 0.4(5)
O1 C1 C6 C7 0.7(5)
C2 C1 C6 C7 -179.8(3)
C5 C6 C7 O2 -179.8(3)
C1 C6 C7 O2 0.3(5)
C5 C6 C7 C8 0.7(4)
C1 C6 C7 C8 -179.1(3)
O2 C7 C8 C11 -2.4(5)
C6 C7 C8 C11 177.1(3)
O2 C7 C8 C9 179.1(3)
C6 C7 C8 C9 -1.4(4)
C11 C8 C9 C10 -177.2(3)
C7 C8 C9 C10 1.3(5)
C8 C9 C10 C5 -0.4(5)
C4 C5 C10 C9 179.7(3)
C6 C5 C10 C9 -0.4(5)
C7 C8 C11 N1 0.0(5)
C9 C8 C11 N1 178.5(3)
C17 C12 C13 C14 -1.3(5)
N1 C12 C13 C14 -174.8(3)
C17 C12 C13 C18 177.5(3)
N1 C12 C13 C18 4.0(5)
C12 C13 C14 C15 0.5(5)
C18 C13 C14 C15 -178.4(3)
C13 C14 C15 C16 0.2(5)
C14 C15 C16 C17 -0.1(5)
C15 C16 C17 C12 -0.7(5)
C15 C16 C17 C21 175.7(3)
C13 C12 C17 C16 1.4(5)
N1 C12 C17 C16 174.8(3)
C13 C12 C17 C21 -174.9(3)
N1 C12 C17 C21 -1.6(5)
C14 C13 C18 C19 34.9(5)
C12 C13 C18 C19 -143.9(3)
C14 C13 C18 C20 -89.3(4)
C12 C13 C18 C20 91.9(4)
C16 C17 C21 C23 26.6(5)
C12 C17 C21 C23 -157.2(3)
C16 C17 C21 C22 -96.1(4)
C12 C17 C21 C22 80.1(4)
O3 C24 C25 C26 179.4(3)
C29 C24 C25 C26 -1.2(5)
C24 C25 C26 C27 0.2(5)
C25 C26 C27 C28 -0.2(5)
C26 C27 C28 C29 1.2(5)
C26 C27 C28 C33 -179.7(3)
C27 C28 C29 C24 -2.2(5)
C33 C28 C29 C24 178.7(3)
C27 C28 C29 C30 177.3(3)
C33 C28 C29 C30 -1.8(4)
O3 C24 C29 C28 -178.4(3)
C25 C24 C29 C28 2.2(5)
O3 C24 C29 C30 2.1(5)
C25 C24 C29 C30 -177.2(3)
C28 C29 C30 O4 -177.4(3)
C24 C29 C30 O4 2.1(5)
C28 C29 C30 C31 1.3(4)
C24 C29 C30 C31 -179.2(3)
O4 C30 C31 C34 -1.0(5)
C29 C30 C31 C34 -179.7(3)
O4 C30 C31 C32 179.1(3)
C29 C30 C31 C32 0.4(4)
C34 C31 C32 C33 178.4(3)
C30 C31 C32 C33 -1.7(5)
C31 C32 C33 C28 1.3(5)
C27 C28 C33 C32 -178.5(3)
C29 C28 C33 C32 0.6(5)
C32 C31 C34 N2 -177.8(3)
C30 C31 C34 N2 2.4(5)
C40 C35 C36 C37 0.4(5)
N2 C35 C36 C37 177.6(3)
C40 C35 C36 C41 179.9(3)
N2 C35 C36 C41 -2.9(5)
C35 C36 C37 C38 -1.2(5)
C41 C36 C37 C38 179.3(3)
C36 C37 C38 C39 1.5(5)
C37 C38 C39 C40 -1.0(5)
C38 C39 C40 C35 0.2(5)
C38 C39 C40 C44 -177.8(3)
C36 C35 C40 C39 0.1(5)
N2 C35 C40 C39 -177.0(3)
C36 C35 C40 C44 178.1(3)
N2 C35 C40 C44 1.0(4)
C35 C36 C41 C43 -107.4(4)
C37 C36 C41 C43 72.1(4)
C35 C36 C41 C42 128.2(4)
C37 C36 C41 C42 -52.3(4)
C39 C40 C44 C45 -23.5(5)
C35 C40 C44 C45 158.5(3)
C39 C40 C44 C46 101.0(4)
C35 C40 C44 C46 -77.0(4)
C8 C11 N1 C12 179.2(3)
C17 C12 N1 C11 84.7(4)
C13 C12 N1 C11 -101.6(4)
C31 C34 N2 C35 -177.0(3)
C36 C35 N2 C34 101.9(4)
C40 C35 N2 C34 -80.9(4)

loop_
_cod_related_entry_id
_cod_related_entry_database
_cod_related_entry_code
1 ChemSpider 30659678
